data_4101298
loop_
_publ_author_name
'Reczek, Joseph J'
'Villazor, Karen R'
'Lynch, Vincent'
'Swager, Timothy M'
'Iverson, Brent L'

_publ_section_title
;
 Tunable columnar mesophases utilizing C2 symmetric aromatic
 donor-acceptor complexes.
;
_journal_issue 24
_journal_name_full 'Journal of the American Chemical Society'
_journal_page_first 7995
_journal_page_last 8002
_journal_paper_doi 10.1021/ja061649s
_journal_volume 128
_journal_year 2006
_space_group_IT_number 14
_symmetry_cell_setting monoclinic
_symmetry_Int_Tables_number 14
_symmetry_space_group_name_Hall '-P 2yn'
_symmetry_space_group_name_H-M 'P 1 21/n 1'
_cell_angle_alpha 90.00
_cell_angle_beta 100.316(2)
_cell_angle_gamma 90.00
_cell_length_a 14.8265(7)
_cell_length_b 7.0692(3)
_cell_length_c 16.7136(9)
_cell_volume 1723.46
_cod_data_source_file ja061649ssi20060309_025141.cif
_cod_data_source_block jjr560b
_cod_original_sg_symbol_H-M 'P 21/n'
_cod_database_code 4101298

loop_
_symmetry_equiv_pos_site_id
_symmetry_equiv_pos_as_xyz
1 x,y,z
2 1/2-x,1/2+y,1/2-z
3 -x,-y,-z
4 1/2+x,1/2-y,1/2+z

loop_
_atom_site_label
_atom_site_type_symbol
_atom_site_fract_x
_atom_site_fract_y
_atom_site_fract_z
O1 O 0.4388(2) -0.1102(5) 0.23039(18)
O2 O 0.7243(2) 0.0449(5) 0.19095(17)
O3 O 0.5502(2) 0.2240(5) 0.34136(18)
O4 O 0.4140(3) 0.3939(7) 0.4270(2)
H4 H 0.3940 0.2998 0.3986
N1 N 0.5822(3) -0.0336(5) 0.2105(2)
C1 C 0.4890(3) -0.0711(7) 0.1829(3)
C2 C 0.4560(3) -0.0581(6) 0.0941(3)
C3 C 0.5170(3) -0.0060(6) 0.0425(2)
C4 C 0.6100(3) 0.0351(6) 0.0733(3)
C5 C 0.6441(3) 0.0162(6) 0.1611(3)
C6 C 0.3661(3) -0.0985(6) 0.0630(3)
H6 H 0.3262 -0.1375 0.0993
C7 C 0.6666(3) 0.0847(6) 0.0208(3)
H7 H 0.7297 0.1110 0.0430
C8 C 0.6186(3) -0.0561(7) 0.2986(3)
H8A H 0.6740 -0.1291 0.3053
H8B H 0.5746 -0.1248 0.3230
C9 C 0.6347(3) 0.1291(7) 0.3437(3)
H9A H 0.6651 0.1109 0.3988
H9B H 0.6734 0.2045 0.3160
C10 C 0.5653(4) 0.3967(8) 0.3872(3)
H10A H 0.6074 0.4739 0.3642
H10B H 0.5924 0.3688 0.4425
C11 C 0.4788(4) 0.4984(8) 0.3867(3)
H11A H 0.4909 0.6161 0.4153
H11B H 0.4519 0.5262 0.3313
O1 O 0.5612 0.1102 -0.23039
O2 O 0.2757 -0.0449 -0.19095
O3 O 0.4498 -0.224 -0.34136
O4 O 0.586 -0.3939 -0.427
H4 H 0.606 -0.2998 -0.3986
N1 N 0.4178 0.0336 -0.2105
C1 C 0.511 0.0711 -0.1829
C2 C 0.544 0.0581 -0.0941
C3 C 0.483 0.006 -0.0425
C4 C 0.39 -0.0351 -0.0733
C5 C 0.3559 -0.0162 -0.1611
C6 C 0.6339 0.0985 -0.063
H6 H 0.6738 0.1375 -0.0993
C7 C 0.3334 -0.0847 -0.0208
H7 H 0.2703 -0.111 -0.043
C8 C 0.3814 0.0561 -0.2986
H8A H 0.326 0.1291 -0.3053
H8B H 0.4254 0.1248 -0.323
C9 C 0.3653 -0.1291 -0.3437
H9A H 0.3349 -0.1109 -0.3988
H9B H 0.3266 -0.2045 -0.316
C10 C 0.4347 -0.3967 -0.3872
H10A H 0.3926 -0.4739 -0.3642
H10B H 0.4076 -0.3688 -0.4425
C11 C 0.5212 -0.4984 -0.3867
H11A H 0.5091 -0.6161 -0.4153
H11B H 0.5481 -0.5262 -0.3313
O1A O 0.3473(2) 0.3817(5) 0.08259(18)
O2A O 0.1587(3) 0.5920(6) 0.1607(3)
H2OA H 0.1154 0.5742 0.1861
C1A C 0.5447(3) 0.5261(6) -0.0043(3)
C2A C 0.6143(3) 0.5440(7) 0.0693(3)
H2A H 0.6753 0.5828 0.0650
C3A C 0.5918(4) 0.5050(6) 0.1407(3)
H3A H 0.6383 0.5169 0.1884
C4A C 0.5030(4) 0.4488(7) 0.1490(3)
H4A H 0.4896 0.4185 0.2016
C5A C 0.4358(3) 0.4360(7) 0.0814(3)
C6A C 0.3203(4) 0.3484(8) 0.1582(3)
H6AA H 0.3250 0.4635 0.1892
H6AB H 0.3589 0.2543 0.1883
C7A C 0.2230(4) 0.2888(9) 0.1419(4)
H7AA H 0.2031 0.2518 0.1912
H7AB H 0.2190 0.1803 0.1069
C8A C 0.1606(4) 0.4430(10) 0.1044(3)
H8AA H 0.1838 0.4897 0.0580
H8AB H 0.1001 0.3940 0.0859
O1A O 0.6527 0.6183 -0.08259
O2A O 0.8413 0.408 -0.1607
H2OA H 0.8846 0.4258 -0.1861
C1A C 0.4553 0.4739 0.0043
C2A C 0.3857 0.456 -0.0693
H2A H 0.3247 0.4172 -0.065
C3A C 0.4082 0.495 -0.1407
H3A H 0.3617 0.4831 -0.1884
C4A C 0.497 0.5512 -0.149
H4A H 0.5104 0.5815 -0.2016
C5A C 0.5642 0.564 -0.0814
C6A C 0.6797 0.6516 -0.1582
H6AA H 0.675 0.5365 -0.1892
H6AB H 0.6411 0.7457 -0.1883
C7A C 0.777 0.7112 -0.1419
H7AA H 0.7969 0.7482 -0.1912
H7AB H 0.781 0.8197 -0.1069
C8A C 0.8394 0.557 -0.1044
H8AA H 0.8162 0.5103 -0.058
H8AB H 0.8999 0.606 -0.0859
